data_1557881
loop_
_publ_author_name
'Anulewicz, Romana'
'Bak, Tomasz'
'Cyranski, Michal'
'Krygowski, Tadeusz Marek'
'Pawlak, Dorota'
'Pniewska, Barbara'
'Rasala, Danuta'
'Gawinecki, Ryszard'

_publ_section_title
;
 Substituent Effects on the Geometry of the Pyridine Ring in
 1-Methyl-4-(4-R-phenyl)-2,6-diphenylpyridinium Perchlorates
;
_journal_name_full 'Acta Chemica Scandinavica'
_journal_page_first 515
_journal_page_last 523
_journal_paper_doi 10.3891/acta.chem.scand.49-0515
_journal_volume 49
_journal_year 1995
_chemical_formula_sum 'C26 H25 Cl N2 O4'
_chemical_formula_weight 464.95
_chemical_name_common
;
1-methy1-4-(4-dimethylpheny1)-2,6-diphenylpyridinium perchlorate
;
_space_group_IT_number 14
_space_group_name_Hall '-P 2yn'
_space_group_name_H-M_alt 'P 1 21/n 1'
_symmetry_cell_setting monoclinic
_symmetry_Int_Tables_number 14
_symmetry_space_group_name_Hall '-P 2yn'
_symmetry_space_group_name_H-M 'P 1 21/n 1'
_cell_angle_alpha 90.
_cell_angle_beta 97.52(4)
_cell_angle_gamma 90.
_cell_formula_units_Z 4
_cell_length_a 7.979(4)
_cell_length_b 17.892(8)
_cell_length_c 16.954(8)
_cell_volume 2400(2)
_diffrn_ambient_temperature 293
_diffrn_radiation_probe x-ray
_diffrn_radiation_type CuK\a
_diffrn_radiation_wavelength 1.5418
_exptl_absorpt_coefficient_mu 1.693
_exptl_crystal_density_diffrn 1.287
_exptl_crystal_F_000 976
_refine_ls_number_parameters 341
_refine_ls_number_reflns 3749
_refine_ls_R_factor_all 0.1178
_refine_ls_R_factor_gt 0.0753
_refine_ls_wR_factor_gt 0.2069
_refine_ls_wR_factor_ref 0.2655
_cod_data_source_file Acta-Chem-Scand-1995-49-515-523-5.cif
_cod_data_source_block 1
_cod_original_cell_volume 2400(12)
_cod_original_sg_symbol_H-M 'P 21/n'
_cod_database_code 1557881

loop_
_space_group_symop_id
_space_group_symop_operation_xyz
1 x,y,z
2 1/2-x,1/2+y,1/2-z
3 -x,-y,-z
4 1/2+x,1/2-y,1/2+z

loop_
_atom_site_label
_atom_site_type_symbol
_atom_site_thermal_displace_type
_atom_site_fract_x
_atom_site_fract_y
_atom_site_fract_z
_atom_site_occupancy
_atom_site_U_iso_or_equiv
_atom_site_calc_flag
_atom_site_refinement_flags
_atom_site_disorder_assembly
_atom_site_disorder_group
Cl1 Cl Uiso 0.56780(10) 0.22330(10) 0.73210(10) 1.000 0.0930(10) . . . .
N1 N Uiso 0.0633(3) 0.2165(2) 0.7381(2) 1.000 0.0440(10) . . . .
N2 N Uiso 0.2809(6) 0.5516(2) 1.0893(2) 1.000 0.0810(10) . . . .
C1 C Uiso 0.0158(6) 0.1596(2) 0.6762(2) 1.000 0.0650(10) . . . .
O1 O Uiso 0.7058(8) 0.2295(6) 0.7883(5) 1.000 0.214(4) . . . .
O2 O Uiso 0.6132(11) 0.2406(5) 0.6605(4) 1.000 0.206(3) . . . .
C2 C Uiso 0.0870(4) 0.1963(2) 0.8166(2) 1.000 0.0450(10) . . . .
C3 C Uiso 0.1189(5) 0.2496(2) 0.8740(2) 1.000 0.0500(10) . . . .
O3 O Uiso 0.4723(17) 0.2925(7) 0.7450(9) 0.500 0.157(6) . . . .
C4 C Uiso 0.1281(5) 0.3285(2) 0.8560(2) 1.000 0.0490(10) . . . .
O4 O Uiso 0.598(3) 0.1399(9) 0.7456(9) 0.500 0.206(7) . . . .
O5 O Uiso 0.4479(12) 0.1718(6) 0.6976(8) 0.500 0.139(4) . . . .
C5 C Uiso 0.1002(5) 0.3492(2) 0.7746(2) 1.000 0.0550(10) . . . .
O6 O Uiso 0.4416(16) 0.2356(13) 0.7689(9) 0.500 0.205(8) . . . .
C6 C Uiso 0.0705(4) 0.2900(2) 0.7173(2) 1.000 0.0470(10) . . . .
C21 C Uiso 0.0765(5) 0.1157(2) 0.8372(2) 1.000 0.0550(10) . . . .
C22 C Uiso -0.0581(7) 0.0912(3) 0.8731(3) 1.000 0.0780(10) . . . .
C23 C Uiso -0.0736(11) 0.0172(3) 0.8958(4) 1.000 0.108(2) . . . .
C24 C Uiso 0.0441(13) -0.0308(4) 0.8833(3) 1.000 0.120(3) . . . .
C25 C Uiso 0.1857(11) -0.0098(3) 0.8500(4) 1.000 0.112(2) . . . .
C26 C Uiso 0.2025(8) 0.0660(3) 0.8243(3) 1.000 0.086(2) . . . .
C41 C Uiso 0.1671(5) 0.3832(2) 0.9168(2) 1.000 0.0540(10) . . . .
C42 C Uiso 0.1481(5) 0.3716(2) 0.9961(2) 1.000 0.0550(10) . . . .
C43 C Uiso 0.1841(5) 0.4261(2) 1.0527(2) 1.000 0.0590(10) . . . .
C44 C Uiso 0.2433(6) 0.4964(2) 1.0335(2) 1.000 0.0640(10) . . . .
C45 C Uiso 0.2635(8) 0.5082(3) 0.9544(3) 1.000 0.093(2) . . . .
C46 C Uiso 0.2254(8) 0.4539(3) 0.8988(3) 1.000 0.084(2) . . . .
C61 C Uiso 0.0491(5) 0.3114(2) 0.6321(2) 1.000 0.0540(10) . . . .
C62 C Uiso -0.0829(6) 0.3551(3) 0.6017(2) 1.000 0.0740(10) . . . .
C63 C Uiso -0.0982(8) 0.3787(3) 0.5226(3) 1.000 0.093(2) . . . .
C64 C Uiso 0.0148(8) 0.3562(3) 0.4749(3) 1.000 0.092(2) . . . .
C65 C Uiso 0.1474(8) 0.3117(3) 0.5045(3) 1.000 0.0810(10) . . . .
C66 C Uiso 0.1656(6) 0.2895(3) 0.5830(2) 1.000 0.0690(10) . . . .
C441 C Uiso 0.2640(10) 0.5380(3) 1.1725(3) 1.000 0.097(2) . . . .
C442 C Uiso 0.3299(11) 0.6258(3) 1.0657(4) 1.000 0.109(2) . . . .

loop_
_atom_type_symbol
_atom_type_description
_atom_type_scat_dispersion_real
_atom_type_scat_dispersion_imag
_atom_type_scat_source
C C 0.0181 0.0091 ' International Tables Vol C Tables 4.2.6.8 and 6.1.1.4'
Cl Cl 0.3639 0.7018 ' International Tables Vol C Tables 4.2.6.8 and 6.1.1.4'
N N 0.0311 0.0180 ' International Tables Vol C Tables 4.2.6.8 and 6.1.1.4'
O O 0.0492 0.0322 ' International Tables Vol C Tables 4.2.6.8 and 6.1.1.4'

loop_
_geom_angle_atom_site_label_1
_geom_angle_atom_site_label_2
_geom_angle_atom_site_label_3
_geom_angle
_geom_angle_site_symmetry_1
_geom_angle_site_symmetry_2
_geom_angle_site_symmetry_3
_geom_angle_publ_flag
O1 Cl1 O5 142.3(7) . . . yes
O1 Cl1 O6 105.2(7) . . . yes
O2 Cl1 O3 98.3(7) . . . yes
O2 Cl1 O4 107.7(8) . . . yes
O2 Cl1 O5 91.4(6) . . . yes
O2 Cl1 O6 136.6(9) . . . yes
O3 Cl1 O4 150.3(10) . . . yes
O3 Cl1 O5 105.9(7) . . . yes
O3 Cl1 O6 47.8(12) . . . yes
O4 Cl1 O5 60.3(9) . . . yes
O4 Cl1 O6 102.5(13) . . . yes
O5 Cl1 O6 77.1(10) . . . yes
O1 Cl1 O2 108.9(5) . . . yes
O1 Cl1 O3 102.3(7) . . . yes
O1 Cl1 O4 83.0(9) . . . yes
C1 N1 C2 120.0(3) . . . yes
C1 N1 C6 119.8(3) . . . yes
C2 N1 C6 120.1(3) . . . yes
C44 N2 C441 120.5(4) . . . yes
C44 N2 C442 120.6(4) . . . yes
C441 N2 C442 118.8(4) . . . yes
N1 C2 C3 119.9(3) . . . yes
N1 C2 C21 118.6(3) . . . yes
C3 C2 C21 121.4(3) . . . no
C2 C3 C4 122.8(3) . . . no
Cl1 O3 O6 56.2(10) . . . yes
C3 C4 C5 117.0(3) . . . no
C3 C4 C41 121.9(3) . . . no
Cl1 O4 O5 55.7(8) . . . yes
C5 C4 C41 121.1(3) . . . no
Cl1 O5 O6 48.0(6) . . . yes
O4 O5 O6 88.0(10) . . . yes
Cl1 O5 O4 64.0(8) . . . yes
C4 C5 C6 117.2(3) . . . no
Cl1 O6 O3 76.0(12) . . . yes
N1 C6 C5 123.0(3) . . . yes
Cl1 O6 O5 54.9(8) . . . yes
O3 O6 O5 109.1(13) . . . yes
N1 C6 C61 119.8(3) . . . yes
C5 C6 C61 117.2(3) . . . no
C22 C21 C26 119.5(4) . . . no
C2 C21 C22 119.0(4) . . . no
C2 C21 C26 121.5(4) . . . no
C21 C22 C23 122.0(6) . . . no
C22 C23 C24 119.2(7) . . . no
C23 C24 C25 122.0(7) . . . no
C24 C25 C26 119.7(7) . . . no
C21 C26 C25 117.5(6) . . . no
C4 C41 C42 123.8(3) . . . no
C4 C41 C46 120.8(3) . . . no
C42 C41 C46 115.4(4) . . . no
C41 C42 C43 122.1(3) . . . no
C42 C43 C44 121.6(3) . . . no
C43 C44 C45 116.6(4) . . . no
N2 C44 C43 122.5(3) . . . yes
N2 C44 C45 120.9(4) . . . yes
C44 C45 C46 121.2(5) . . . no
C41 C46 C45 123.1(5) . . . no
C6 C61 C66 120.8(3) . . . no
C62 C61 C66 118.9(3) . . . no
C6 C61 C62 120.2(3) . . . no
C61 C62 C63 120.3(4) . . . no
C62 C63 C64 120.3(5) . . . no
C63 C64 C65 120.0(5) . . . no
C64 C65 C66 120.1(5) . . . no
C61 C66 C65 120.4(5) . . . no

loop_
_geom_bond_atom_site_label_1
_geom_bond_atom_site_label_2
_geom_bond_distance
_geom_bond_site_symmetry_1
_geom_bond_site_symmetry_2
_geom_bond_publ_flag
Cl1 O1 1.363(8) . . yes
Cl1 O2 1.348(7) . . yes
Cl1 O3 1.485(13) . . yes
Cl1 O4 1.524(16) . . yes
Cl1 O5 1.400(11) . . yes
Cl1 O6 1.271(14) . . yes
N1 C1 1.476(5) . . yes
N1 C2 1.368(5) . . yes
N1 C6 1.365(5) . . yes
N2 C442 1.455(7) . . yes
N2 C441 1.455(6) . . yes
N2 C44 1.373(5) . . yes
C2 C3 1.363(5) . . no
C2 C21 1.489(5) . . no
C3 C4 1.448(5) . . no
O3 O6 1.13(3) . . yes
C4 C5 1.418(5) . . no
C4 C41 1.426(5) . . no
O4 O5 1.47(2) . . yes
C5 C6 1.436(5) . . no
O5 O6 1.67(2) . . yes
C6 C61 1.483(5) . . no
C21 C22 1.374(7) . . no
C21 C26 1.381(7) . . no
C22 C23 1.389(8) . . no
C23 C24 1.310(12) . . no
C24 C25 1.380(13) . . no
C25 C26 1.436(8) . . no
C41 C42 1.388(5) . . no
C41 C46 1.395(7) . . no
C42 C43 1.372(5) . . no
C43 C44 1.397(5) . . no
C44 C45 1.388(6) . . no
C45 C46 1.360(7) . . no
C61 C66 1.383(6) . . no
C61 C62 1.358(6) . . no
C62 C63 1.396(6) . . no
C63 C64 1.349(8) . . no
C64 C65 1.366(8) . . no
C65 C66 1.378(6) . . no

loop_
_geom_torsion_atom_site_label_1
_geom_torsion_atom_site_label_2
_geom_torsion_atom_site_label_3
_geom_torsion_atom_site_label_4
_geom_torsion
_geom_torsion_site_symmetry_1
_geom_torsion_site_symmetry_2
_geom_torsion_site_symmetry_3
_geom_torsion_site_symmetry_4
_geom_torsion_publ_flag
O2 Cl1 O4 O5 -81.2(9) . . . . no
O3 Cl1 O4 O5 68.8(18) . . . . no
O6 Cl1 O4 O5 67.1(10) . . . . no
O1 Cl1 O5 O4 -14.4(13) . . . . no
O1 Cl1 O5 O6 98.3(12) . . . . no
O2 Cl1 O5 O4 109.7(9) . . . . no
O2 Cl1 O5 O6 -137.7(10) . . . . no
O3 Cl1 O5 O4 -151.3(10) . . . . no
O3 Cl1 O5 O6 -38.6(11) . . . . no
O4 Cl1 O5 O6 112.7(12) . . . . no
O6 Cl1 O5 O4 -112.7(12) . . . . no
O1 Cl1 O6 O3 92.9(11) . . . . no
O1 Cl1 O6 O5 -141.1(7) . . . . no
O2 Cl1 O6 O3 -47.8(17) . . . . no
O2 Cl1 O6 O5 78.2(13) . . . . no
O3 Cl1 O6 O5 126.0(12) . . . . no
O4 Cl1 O6 O3 178.9(11) . . . . no
O4 Cl1 O6 O5 -55.2(9) . . . . no
O5 Cl1 O6 O3 -126.0(12) . . . . no
O4 Cl1 O3 O6 -2(2) . . . . no
O1 Cl1 O3 O6 -99.5(11) . . . . no
O2 Cl1 O3 O6 149.0(11) . . . . no
O5 Cl1 O3 O6 55.2(12) . . . . no
O1 Cl1 O4 O5 171.2(8) . . . . no
C6 N1 C2 C3 -0.4(5) . . . . no
C1 N1 C2 C3 -175.3(3) . . . . no
C1 N1 C2 C21 4.5(5) . . . . no
C6 N1 C2 C21 179.4(3) . . . . no
C1 N1 C6 C5 174.0(3) . . . . no
C1 N1 C6 C61 -6.7(5) . . . . no
C2 N1 C6 C5 -0.8(5) . . . . no
C2 N1 C6 C61 178.4(3) . . . . no
C441 N2 C44 C43 1.5(8) . . . . no
C441 N2 C44 C45 -178.2(6) . . . . no
C442 N2 C44 C43 -175.3(5) . . . . no
C442 N2 C44 C45 5.0(8) . . . . no
C3 C2 C21 C26 -107.6(5) . . . . no
N1 C2 C3 C4 0.5(6) . . . . no
C21 C2 C3 C4 -179.3(4) . . . . no
N1 C2 C21 C22 -110.3(4) . . . . no
N1 C2 C21 C26 72.6(5) . . . . no
C3 C2 C21 C22 69.5(5) . . . . no
Cl1 O3 O6 O5 -44.5(8) . . . . no
C2 C3 C4 C5 0.7(6) . . . . no
C2 C3 C4 C41 -177.9(4) . . . . no
C3 C4 C41 C42 -20.8(6) . . . . no
C3 C4 C41 C46 160.4(4) . . . . no
C5 C4 C41 C46 -18.2(6) . . . . no
C3 C4 C5 C6 -1.9(5) . . . . no
C5 C4 C41 C42 160.6(4) . . . . no
C41 C4 C5 C6 176.8(4) . . . . no
Cl1 O4 O5 O6 -43.3(7) . . . . no
C4 C5 C6 N1 2.0(5) . . . . no
Cl1 O5 O6 O3 56.2(11) . . . . no
O4 O5 O6 Cl1 56.1(10) . . . . no
O4 O5 O6 O3 112.3(14) . . . . no
C4 C5 C6 C61 -177.3(3) . . . . no
N1 C6 C61 C62 117.5(4) . . . . no
N1 C6 C61 C66 -64.7(5) . . . . no
C5 C6 C61 C66 114.6(4) . . . . no
C5 C6 C61 C62 -63.2(5) . . . . no
C26 C21 C22 C23 -1.2(7) . . . . no
C2 C21 C22 C23 -178.3(5) . . . . no
C22 C21 C26 C25 -0.3(7) . . . . no
C2 C21 C26 C25 176.7(4) . . . . no
C21 C22 C23 C24 0.6(9) . . . . no
C22 C23 C24 C25 1.7(10) . . . . no
C23 C24 C25 C26 -3.2(10) . . . . no
C24 C25 C26 C21 2.4(9) . . . . no
C46 C41 C42 C43 0.1(6) . . . . no
C4 C41 C42 C43 -178.8(4) . . . . no
C42 C41 C46 C45 0.7(8) . . . . no
C4 C41 C46 C45 179.6(5) . . . . no
C41 C42 C43 C44 -0.5(6) . . . . no
C42 C43 C44 C45 0.1(7) . . . . no
C42 C43 C44 N2 -179.7(4) . . . . no
C43 C44 C45 C46 0.7(8) . . . . no
N2 C44 C45 C46 -179.6(5) . . . . no
C44 C45 C46 C41 -1.1(9) . . . . no
C6 C61 C62 C63 176.5(4) . . . . no
C66 C61 C62 C63 -1.4(7) . . . . no
C62 C61 C66 C65 -0.1(7) . . . . no
C6 C61 C66 C65 -177.9(4) . . . . no
C61 C62 C63 C64 2.3(8) . . . . no
C62 C63 C64 C65 -1.7(9) . . . . no
C63 C64 C65 C66 0.2(9) . . . . no
C64 C65 C66 C61 0.7(8) . . . . no
